data_4516811
loop_
_publ_author_name
'Konishi, Yohei'
'Tao, Wen-jie'
'Yasuda, Hina'
'Ito, Shingo'
'Oishi, Yasuo'
'Ohtaki, Hisashi'
'Tanna, Akio'
'Tayano, Takao'
'Nozaki, Kyoko'

_publ_section_title
;
 Nickel-Catalyzed Propylene/Polar Monomer Copolymerization
;
_journal_issue 2
_journal_name_full 'ACS Macro Letters'
_journal_page_first 213
_journal_paper_doi 10.1021/acsmacrolett.7b00904
_journal_volume 7
_journal_year 2018
_chemical_absolute_configuration rmad
_chemical_formula_moiety 'C50 H61 F Ni O P2'
_chemical_formula_sum 'C50 H61 F Ni O P2'
_chemical_formula_weight 817.63
_space_group_crystal_system monoclinic
_space_group_IT_number 4
_space_group_name_Hall 'P 2yb'
_space_group_name_H-M_alt 'P 1 21 1'
_atom_sites_solution_hydrogens geom
_audit_creation_method SHELXL-2016/6
_cell_angle_alpha 90
_cell_angle_beta 111.130(3)
_cell_angle_gamma 90
_cell_formula_units_Z 2
_cell_length_a 10.862(3)
_cell_length_b 17.927(4)
_cell_length_c 12.120(3)
_cell_measurement_reflns_used 8576
_cell_measurement_temperature 93
_cell_measurement_theta_max 31.0
_cell_measurement_theta_min 2.1
_cell_volume 2201.4(10)
_computing_cell_refinement 'RIGAKU CrystalClear'
_computing_data_collection 'RIGAKU CrystalClear'
_computing_data_reduction 'RIGAKU CrystalClear'
_computing_molecular_graphics Mercury
_computing_publication_material 'Yadokari-XG (Wakita, Nemoto, et al.)'
_computing_structure_refinement 'SHELXL-2016/6 (Sheldrick, 2016)'
_computing_structure_solution 'SHELXLT-2014/5 (Sheldrick, 2014)'
_diffrn_ambient_temperature 93
_diffrn_detector_area_resol_mean 28.5714
_diffrn_measured_fraction_theta_full 0.998
_diffrn_measured_fraction_theta_max 0.998
_diffrn_measurement_device_type 'Rigaku Saturn724 CCD'
_diffrn_measurement_method 'omega scans'
_diffrn_radiation_type MoK\a
_diffrn_radiation_wavelength 0.71075
_diffrn_reflns_av_R_equivalents 0.0386
_diffrn_reflns_av_unetI/netI 0.0412
_diffrn_reflns_Laue_measured_fraction_full 0.998
_diffrn_reflns_Laue_measured_fraction_max 0.998
_diffrn_reflns_limit_h_max 13
_diffrn_reflns_limit_h_min -13
_diffrn_reflns_limit_k_max 22
_diffrn_reflns_limit_k_min -14
_diffrn_reflns_limit_l_max 14
_diffrn_reflns_limit_l_min -14
_diffrn_reflns_number 15468
_diffrn_reflns_point_group_measured_fraction_full 0.998
_diffrn_reflns_point_group_measured_fraction_max 0.998
_diffrn_reflns_theta_full 25.242
_diffrn_reflns_theta_max 25.998
_diffrn_reflns_theta_min 2.162
_exptl_absorpt_coefficient_mu 0.553
_exptl_absorpt_correction_T_max 1.000
_exptl_absorpt_correction_T_min 0.906
_exptl_absorpt_correction_type multi-scan
_exptl_absorpt_process_details 'Jacobson, R. (1998) Private communication'
_exptl_crystal_colour Orange
_exptl_crystal_density_diffrn 1.234
_exptl_crystal_description Block
_exptl_crystal_F_000 872
_exptl_crystal_size_max 0.450
_exptl_crystal_size_mid 0.400
_exptl_crystal_size_min 0.350
_refine_diff_density_max 0.326
_refine_diff_density_min -0.315
_refine_diff_density_rms 0.049
_refine_ls_abs_structure_details
;
 Refined as an inversion twin.
;
_refine_ls_abs_structure_Flack 0.016(11)
_refine_ls_extinction_method none
_refine_ls_goodness_of_fit_ref 1.040
_refine_ls_hydrogen_treatment constr
_refine_ls_matrix_type full
_refine_ls_number_parameters 503
_refine_ls_number_reflns 6863
_refine_ls_number_restraints 1
_refine_ls_restrained_S_all 1.040
_refine_ls_R_factor_all 0.0318
_refine_ls_R_factor_gt 0.0306
_refine_ls_shift/su_max 0.001
_refine_ls_shift/su_mean 0.000
_refine_ls_structure_factor_coef Fsqd
_refine_ls_weighting_details 'w=1/[\s^2^(Fo^2^)+(0.0413P)^2^+0.2165P] where P=(Fo^2^+2Fc^2^)/3'
_refine_ls_weighting_scheme calc
_refine_ls_wR_factor_gt 0.0756
_refine_ls_wR_factor_ref 0.0767
_reflns_Friedel_coverage 0.935
_reflns_Friedel_fraction_full 0.999
_reflns_Friedel_fraction_max 0.999
_reflns_number_gt 6632
_reflns_number_total 6863
_reflns_threshold_expression 'I > 2\s(I)'
_cod_data_source_file mz7b00904_si_003.cif
_cod_data_source_block 1c
_cod_depositor_comments
;
The following automatic conversions were performed:

data item '_exptl_absorpt_correction_type' value 'Multi-scan' was
changed to 'multi-scan' in accordance with the
/home/saulius/struct/COD-crude-data/automatic-downloads/DataCite-retrospective/ACS/depositions/lib/dictionaries/cif_core.dic
dictionary named 'cif_core.dic' version 2.4.2 last updated on
2011-04-26.

Automatic conversion script
Id: cif_fix_values 6909 2019-04-08 15:41:33Z antanas 
;
_cod_original_sg_symbol_H-M 'P 21'
_cod_database_code 4516811
_shelx_shelxl_version_number 2016/6
_shelx_space_group_comment
;
The symmetry employed for this shelxl refinement is uniquely defined
by the following loop, which should always be used as a source of
symmetry information in preference to the above space-group names.
They are only intended as comments.
;
_shelx_estimated_absorpt_t_min 0.789
_shelx_estimated_absorpt_t_max 0.830

loop_
_space_group_symop_operation_xyz
'x, y, z'
'-x, y+1/2, -z'

loop_
_atom_site_label
_atom_site_type_symbol
_atom_site_fract_x
_atom_site_fract_y
_atom_site_fract_z
_atom_site_U_iso_or_equiv
_atom_site_adp_type
_atom_site_occupancy
_atom_site_site_symmetry_order
_atom_site_calc_flag
_atom_site_refinement_flags_posn
_atom_site_refinement_flags_adp
Ni1 Ni 0.48862(3) 0.52239(2) 0.77811(3) 0.01186(9) Uani 1 1 d . .
P1 P 0.42304(6) 0.52794(4) 0.58539(6) 0.01096(14) Uani 1 1 d . .
P2 P 0.54300(6) 0.51745(5) 0.97327(6) 0.01303(15) Uani 1 1 d . .
F1 F 0.95144(19) 0.31759(12) 0.8303(2) 0.0351(5) Uani 1 1 d . .
O1 O 0.3543(2) 0.59292(12) 0.76652(17) 0.0181(5) Uani 1 1 d . .
C1 C 0.6328(3) 0.45760(17) 0.7907(2) 0.0149(6) Uani 1 1 d . .
C12 C 0.2857(3) 0.62337(17) 0.6640(3) 0.0151(6) Uani 1 1 d . .
C6 C 0.6150(3) 0.38309(18) 0.7573(3) 0.0191(6) Uani 1 1 d . .
H4 H 0.527733 0.363774 0.725736 0.023 Uiso 1 1 calc R U
C2 C 0.7636(3) 0.48357(17) 0.8359(3) 0.0162(6) Uani 1 1 d . .
H1 H 0.779232 0.534518 0.858107 0.019 Uiso 1 1 calc R U
C4 C 0.8468(3) 0.36441(19) 0.8156(3) 0.0229(7) Uani 1 1 d . .
C17 C 0.6850(3) 0.47731(19) 0.4110(3) 0.0198(7) Uani 1 1 d . .
H14 H 0.631730 0.498743 0.332009 0.024 Uiso 1 1 calc R U
C28 C 0.2603(3) 0.46720(17) 0.3685(2) 0.0150(6) Uani 1 1 d . .
H33 H 0.206601 0.513264 0.355023 0.018 Uiso 1 1 calc R U
H34 H 0.335343 0.476935 0.342480 0.018 Uiso 1 1 calc R U
C18 C 0.5949(3) 0.46882(17) 0.4830(3) 0.0159(6) Uani 1 1 d . .
H15 H 0.644930 0.444193 0.559090 0.019 Uiso 1 1 calc R U
H16 H 0.519742 0.436088 0.439138 0.019 Uiso 1 1 calc R U
C36 C 0.9132(3) 0.65887(19) 1.1563(3) 0.0241(7) Uani 1 1 d . .
H47 H 0.987394 0.690004 1.193599 0.029 Uiso 1 1 calc R U
C26 C 0.0602(3) 0.38989(19) 0.3335(3) 0.0207(7) Uani 1 1 d . .
H30 H 0.002718 0.434496 0.317461 0.025 Uiso 1 1 calc R U
H31 H 0.007164 0.347635 0.288096 0.025 Uiso 1 1 calc R U
C5 C 0.7208(3) 0.33553(18) 0.7684(3) 0.0223(7) Uani 1 1 d . .
H3 H 0.706371 0.284856 0.744219 0.027 Uiso 1 1 calc R U
C23 C 0.3147(3) 0.44969(16) 0.5022(3) 0.0136(6) Uani 1 1 d . .
H60 H 0.370375 0.403789 0.514582 0.016 Uiso 1 1 calc R U
C3 C 0.8717(3) 0.43716(19) 0.8494(3) 0.0191(6) Uani 1 1 d . .
H2 H 0.959484 0.455686 0.881052 0.023 Uiso 1 1 calc R U
C14 C 0.6592(3) 0.59429(18) 0.5773(3) 0.0170(6) Uani 1 1 d . .
H9 H 0.714274 0.564398 0.647388 0.020 Uiso 1 1 calc R U
C45 C 0.5636(3) 0.42423(17) 1.0375(3) 0.0169(6) Uani 1 1 d . .
C33 C 0.6956(3) 0.56781(17) 1.0478(3) 0.0153(6) Uani 1 1 d . .
C38 C 0.7925(3) 0.54613(18) 1.1533(3) 0.0197(7) Uani 1 1 d . .
H49 H 0.784635 0.499943 1.188551 0.024 Uiso 1 1 calc R U
C30 C 0.1270(3) 0.4318(2) 0.7204(3) 0.0268(8) Uani 1 1 d . .
H36 H 0.045991 0.404911 0.675051 0.040 Uiso 1 1 calc R U
H37 H 0.111194 0.485650 0.710334 0.040 Uiso 1 1 calc R U
H38 H 0.153309 0.418963 0.804350 0.040 Uiso 1 1 calc R U
C25 C 0.1084(3) 0.37196(18) 0.4646(3) 0.0189(7) Uani 1 1 d . .
H28 H 0.157394 0.324185 0.478329 0.023 Uiso 1 1 calc R U
H29 H 0.030947 0.364991 0.488214 0.023 Uiso 1 1 calc R U
C10 C 0.1208(3) 0.71266(19) 0.5509(3) 0.0266(7) Uani 1 1 d . .
H7 H 0.053073 0.747360 0.546465 0.032 Uiso 1 1 calc R U
C7 C 0.3108(3) 0.60590(16) 0.5606(3) 0.0140(6) Uani 1 1 d . .
C20 C 0.7522(3) 0.6990(2) 0.7224(3) 0.0284(8) Uani 1 1 d . .
H18 H 0.794957 0.659874 0.779970 0.043 Uiso 1 1 calc R U
H19 H 0.728163 0.740716 0.762730 0.043 Uiso 1 1 calc R U
H20 H 0.813269 0.716472 0.684929 0.043 Uiso 1 1 calc R U
C40 C 0.2941(3) 0.55723(19) 0.9738(3) 0.0211(7) Uani 1 1 d . .
H50 H 0.261063 0.528314 0.903486 0.025 Uiso 1 1 calc R U
C37 C 0.9011(3) 0.5916(2) 1.2075(3) 0.0245(7) Uani 1 1 d . .
H48 H 0.967162 0.576475 1.279830 0.029 Uiso 1 1 calc R U
C29 C 0.2369(3) 0.40992(18) 0.6759(3) 0.0176(6) Uani 1 1 d . .
H35 H 0.316768 0.439580 0.722273 0.021 Uiso 1 1 calc R U
C39 C 0.4302(3) 0.56408(17) 1.0330(3) 0.0169(6) Uani 1 1 d . .
C16 C 0.7967(3) 0.5314(2) 0.4737(3) 0.0241(7) Uani 1 1 d . .
H12 H 0.849098 0.540620 0.423090 0.029 Uiso 1 1 calc R U
H13 H 0.855751 0.508539 0.548371 0.029 Uiso 1 1 calc R U
C31 C 0.2716(3) 0.32764(19) 0.7030(3) 0.0252(7) Uani 1 1 d . .
H39 H 0.312909 0.320676 0.788689 0.038 Uiso 1 1 calc R U
H40 H 0.333099 0.311964 0.664890 0.038 Uiso 1 1 calc R U
H41 H 0.191041 0.297515 0.672620 0.038 Uiso 1 1 calc R U
C34 C 0.7091(3) 0.63559(18) 0.9963(3) 0.0204(7) Uani 1 1 d . .
H45 H 0.643661 0.650613 0.923562 0.024 Uiso 1 1 calc R U
C27 C 0.1756(3) 0.40444(17) 0.2926(3) 0.0178(6) Uani 1 1 d . .
H32 H 0.230742 0.358223 0.306944 0.021 Uiso 1 1 calc R U
C32 C 0.1298(3) 0.4228(2) 0.1618(3) 0.0271(8) Uani 1 1 d . .
H42 H 0.079552 0.380705 0.115713 0.041 Uiso 1 1 calc R U
H43 H 0.206670 0.432407 0.139622 0.041 Uiso 1 1 calc R U
H44 H 0.073545 0.467297 0.145473 0.041 Uiso 1 1 calc R U
C24 C 0.1986(3) 0.43250(17) 0.5441(2) 0.0151(6) Uani 1 1 d . .
H27 H 0.144639 0.479066 0.532298 0.018 Uiso 1 1 calc R U
C13 C 0.5409(3) 0.54402(16) 0.5082(3) 0.0145(6) Uani 1 1 d . .
H61 H 0.491747 0.568572 0.430647 0.017 Uiso 1 1 calc R U
C8 C 0.2458(3) 0.64538(18) 0.4558(3) 0.0204(6) Uani 1 1 d . .
H5 H 0.265414 0.634901 0.387131 0.024 Uiso 1 1 calc R U
C44 C 0.4765(3) 0.6075(2) 1.1348(3) 0.0228(7) Uani 1 1 d . .
H54 H 0.568812 0.613145 1.175589 0.027 Uiso 1 1 calc R U
C41 C 0.2063(3) 0.5925(2) 1.0169(3) 0.0260(7) Uani 1 1 d . .
H51 H 0.113899 0.586899 0.976618 0.031 Uiso 1 1 calc R U
C19 C 0.6271(3) 0.66729(18) 0.6272(3) 0.0208(7) Uani 1 1 d . .
H17 H 0.563571 0.654931 0.667111 0.025 Uiso 1 1 calc R U
C46 C 0.4653(3) 0.3923(2) 1.0714(3) 0.0259(7) Uani 1 1 d . .
H55 H 0.391978 0.421592 1.070219 0.031 Uiso 1 1 calc R U
C50 C 0.6710(3) 0.37930(18) 1.0414(3) 0.0203(6) Uani 1 1 d . .
H59 H 0.739243 0.399674 1.018888 0.024 Uiso 1 1 calc R U
C11 C 0.1857(3) 0.67602(18) 0.6559(3) 0.0228(7) Uani 1 1 d . .
H8 H 0.163183 0.686182 0.723169 0.027 Uiso 1 1 calc R U
C35 C 0.8172(3) 0.68089(19) 1.0505(3) 0.0260(7) Uani 1 1 d . .
H46 H 0.825608 0.727031 1.015277 0.031 Uiso 1 1 calc R U
C22 C 0.7351(3) 0.40097(19) 0.3918(3) 0.0258(7) Uani 1 1 d . .
H24 H 0.787804 0.379151 0.468485 0.039 Uiso 1 1 calc R U
H25 H 0.789770 0.406190 0.343293 0.039 Uiso 1 1 calc R U
H26 H 0.659831 0.368384 0.351401 0.039 Uiso 1 1 calc R U
C42 C 0.2533(4) 0.6354(2) 1.1180(3) 0.0303(8) Uani 1 1 d . .
H52 H 0.193436 0.659851 1.147039 0.036 Uiso 1 1 calc R U
C15 C 0.7452(3) 0.60590(19) 0.5015(3) 0.0229(7) Uani 1 1 d . .
H10 H 0.692300 0.631006 0.426601 0.028 Uiso 1 1 calc R U
H11 H 0.820718 0.638600 0.544383 0.028 Uiso 1 1 calc R U
C49 C 0.6787(3) 0.3055(2) 1.0777(3) 0.0262(7) Uani 1 1 d . .
H58 H 0.752259 0.275975 1.080320 0.031 Uiso 1 1 calc R U
C9 C 0.1531(3) 0.69957(19) 0.4515(3) 0.0263(8) Uani 1 1 d . .
H6 H 0.111925 0.727531 0.381246 0.032 Uiso 1 1 calc R U
C21 C 0.5622(3) 0.7268(2) 0.5341(3) 0.0281(8) Uani 1 1 d . .
H21 H 0.624410 0.742950 0.497057 0.042 Uiso 1 1 calc R U
H22 H 0.537500 0.769677 0.571904 0.042 Uiso 1 1 calc R U
H23 H 0.483066 0.706051 0.473650 0.042 Uiso 1 1 calc R U
C43 C 0.3883(3) 0.6427(2) 1.1770(3) 0.0292(8) Uani 1 1 d . .
H53 H 0.420738 0.672071 1.246826 0.035 Uiso 1 1 calc R U
C48 C 0.5797(4) 0.2746(2) 1.1102(3) 0.0303(8) Uani 1 1 d . .
H57 H 0.584911 0.223929 1.134672 0.036 Uiso 1 1 calc R U
C47 C 0.4735(3) 0.3181(2) 1.1067(3) 0.0335(9) Uani 1 1 d . .
H56 H 0.405314 0.297199 1.128589 0.040 Uiso 1 1 calc R U

loop_
_atom_site_aniso_label
_atom_site_aniso_U_11
_atom_site_aniso_U_22
_atom_site_aniso_U_33
_atom_site_aniso_U_23
_atom_site_aniso_U_13
_atom_site_aniso_U_12
Ni1 0.01116(16) 0.01176(18) 0.01321(17) 0.00019(16) 0.00504(13) 0.00162(16)
P1 0.0102(3) 0.0102(4) 0.0130(3) -0.0002(3) 0.0049(2) -0.0004(3)
P2 0.0132(3) 0.0139(4) 0.0128(3) 0.0003(3) 0.0057(3) 0.0007(3)
F1 0.0251(10) 0.0263(11) 0.0605(15) 0.0052(10) 0.0235(10) 0.0125(9)
O1 0.0189(10) 0.0190(12) 0.0164(11) 0.0000(9) 0.0065(9) 0.0051(9)
C1 0.0160(13) 0.0160(15) 0.0143(14) 0.0038(12) 0.0076(11) 0.0010(11)
C12 0.0149(14) 0.0140(15) 0.0155(15) -0.0018(12) 0.0043(12) 0.0018(12)
C6 0.0170(14) 0.0172(16) 0.0248(17) 0.0015(13) 0.0097(12) -0.0005(12)
C2 0.0164(14) 0.0172(16) 0.0174(15) 0.0039(12) 0.0090(12) -0.0001(12)
C4 0.0219(16) 0.0227(18) 0.0286(18) 0.0079(14) 0.0146(14) 0.0118(13)
C17 0.0158(14) 0.0290(18) 0.0196(15) 0.0014(14) 0.0125(12) 0.0031(13)
C28 0.0131(13) 0.0170(15) 0.0153(14) -0.0013(12) 0.0053(11) -0.0010(12)
C18 0.0128(13) 0.0172(15) 0.0205(15) -0.0006(12) 0.0093(12) 0.0000(12)
C36 0.0190(15) 0.0249(18) 0.0273(17) -0.0044(14) 0.0069(13) -0.0075(13)
C26 0.0165(14) 0.0209(17) 0.0214(16) -0.0011(13) 0.0030(12) -0.0036(13)
C5 0.0264(17) 0.0136(16) 0.0310(18) 0.0034(14) 0.0153(15) 0.0040(13)
C23 0.0133(13) 0.0104(15) 0.0186(15) -0.0010(12) 0.0077(12) -0.0014(11)
C3 0.0139(13) 0.0232(17) 0.0230(16) 0.0030(13) 0.0098(12) 0.0012(12)
C14 0.0169(14) 0.0199(16) 0.0151(14) -0.0014(13) 0.0069(12) -0.0061(12)
C45 0.0197(14) 0.0142(15) 0.0154(14) 0.0016(12) 0.0045(12) -0.0016(12)
C33 0.0139(13) 0.0164(16) 0.0174(15) -0.0018(12) 0.0079(12) 0.0015(12)
C38 0.0198(14) 0.0191(16) 0.0208(16) 0.0034(12) 0.0081(12) 0.0007(12)
C30 0.0242(16) 0.034(2) 0.0262(17) -0.0058(15) 0.0143(14) -0.0096(15)
C25 0.0155(14) 0.0158(16) 0.0250(17) -0.0034(13) 0.0067(13) -0.0064(12)
C10 0.0234(16) 0.0192(17) 0.0327(19) -0.0022(14) 0.0048(15) 0.0096(14)
C7 0.0139(13) 0.0110(15) 0.0177(15) -0.0031(12) 0.0066(12) -0.0007(12)
C20 0.0356(19) 0.0240(19) 0.0248(18) -0.0018(15) 0.0100(15) -0.0121(15)
C40 0.0200(15) 0.0244(17) 0.0217(16) -0.0012(13) 0.0107(13) 0.0001(13)
C37 0.0175(15) 0.0290(19) 0.0240(17) 0.0029(15) 0.0037(13) -0.0001(14)
C29 0.0157(14) 0.0211(17) 0.0171(15) 0.0000(13) 0.0074(12) -0.0061(12)
C39 0.0185(14) 0.0161(16) 0.0189(15) 0.0034(12) 0.0103(12) 0.0027(12)
C16 0.0170(13) 0.036(2) 0.0230(15) 0.0007(16) 0.0121(12) -0.0038(15)
C31 0.0235(16) 0.028(2) 0.0230(17) 0.0033(14) 0.0073(14) -0.0047(14)
C34 0.0215(15) 0.0172(17) 0.0192(16) 0.0005(13) 0.0036(13) -0.0015(13)
C27 0.0170(14) 0.0149(16) 0.0199(16) -0.0057(12) 0.0049(12) -0.0016(12)
C32 0.0274(17) 0.032(2) 0.0209(17) -0.0043(15) 0.0077(14) -0.0062(15)
C24 0.0149(13) 0.0145(15) 0.0177(15) -0.0029(12) 0.0081(12) -0.0033(12)
C13 0.0130(13) 0.0180(16) 0.0146(14) 0.0011(11) 0.0073(11) -0.0021(11)
C8 0.0235(16) 0.0141(15) 0.0198(16) -0.0030(13) 0.0034(13) -0.0015(13)
C44 0.0224(16) 0.0266(18) 0.0194(16) -0.0017(14) 0.0077(13) 0.0062(13)
C41 0.0185(15) 0.031(2) 0.0327(19) 0.0023(15) 0.0141(14) 0.0021(14)
C19 0.0226(15) 0.0187(16) 0.0236(16) -0.0018(13) 0.0114(13) -0.0083(13)
C46 0.0206(15) 0.0227(18) 0.036(2) 0.0045(15) 0.0121(14) -0.0016(13)
C50 0.0247(15) 0.0192(16) 0.0181(16) 0.0036(13) 0.0090(13) 0.0034(13)
C11 0.0209(15) 0.0218(18) 0.0245(17) -0.0061(14) 0.0067(13) 0.0064(14)
C35 0.0345(18) 0.0171(17) 0.0268(18) 0.0029(14) 0.0114(15) -0.0061(14)
C22 0.0233(16) 0.032(2) 0.0276(18) 0.0023(15) 0.0153(14) 0.0077(14)
C42 0.0341(19) 0.032(2) 0.0325(19) -0.0008(16) 0.0207(16) 0.0103(16)
C15 0.0212(15) 0.0261(18) 0.0251(17) 0.0018(14) 0.0127(13) -0.0091(14)
C49 0.0342(18) 0.0225(18) 0.0208(17) 0.0043(14) 0.0087(15) 0.0069(15)
C9 0.0271(17) 0.0183(18) 0.0233(18) 0.0030(14) -0.0035(14) 0.0067(14)
C21 0.0306(18) 0.0212(18) 0.0314(19) 0.0007(15) 0.0096(15) -0.0063(14)
C43 0.0283(17) 0.036(2) 0.0235(17) -0.0080(16) 0.0093(14) 0.0076(15)
C48 0.0360(19) 0.0172(17) 0.031(2) 0.0053(15) 0.0040(16) -0.0016(15)
C47 0.0274(17) 0.029(2) 0.045(2) 0.0114(17) 0.0144(16) -0.0066(15)

loop_
_atom_type_symbol
_atom_type_description
_atom_type_scat_dispersion_real
_atom_type_scat_dispersion_imag
_atom_type_scat_source
C C 0.0033 0.0016 'International Tables Vol C Tables 4.2.6.8 and 6.1.1.4'
H H 0.0000 0.0000 'International Tables Vol C Tables 4.2.6.8 and 6.1.1.4'
P P 0.1023 0.0942 'International Tables Vol C Tables 4.2.6.8 and 6.1.1.4'
O O 0.0106 0.0060 'International Tables Vol C Tables 4.2.6.8 and 6.1.1.4'
F F 0.0171 0.0103 'International Tables Vol C Tables 4.2.6.8 and 6.1.1.4'
Ni Ni 0.3393 1.1124 'International Tables Vol C Tables 4.2.6.8 and 6.1.1.4'

loop_
_geom_angle_atom_site_label_1
_geom_angle_atom_site_label_2
_geom_angle_atom_site_label_3
_geom_angle
O1 Ni1 C1 175.62(12)
O1 Ni1 P1 86.84(6)
C1 Ni1 P1 93.16(9)
O1 Ni1 P2 90.44(6)
C1 Ni1 P2 89.71(9)
P1 Ni1 P2 176.62(3)
C7 P1 C13 109.99(14)
C7 P1 C23 103.54(13)
C13 P1 C23 104.94(13)
C7 P1 Ni1 98.83(10)
C13 P1 Ni1 121.78(9)
C23 P1 Ni1 116.13(10)
C33 P2 C45 107.07(14)
C33 P2 C39 101.35(14)
C45 P2 C39 104.24(14)
C33 P2 Ni1 110.75(10)
C45 P2 Ni1 115.81(10)
C39 P2 Ni1 116.27(10)
C12 O1 Ni1 120.39(18)
C6 C1 C2 116.6(3)
C6 C1 Ni1 122.4(2)
C2 C1 Ni1 120.9(2)
O1 C12 C7 121.4(3)
O1 C12 C11 120.2(3)
C7 C12 C11 118.4(3)
C1 C6 C5 122.3(3)
C1 C6 H4 118.8
C5 C6 H4 118.8
C3 C2 C1 122.4(3)
C3 C2 H1 118.8
C1 C2 H1 118.8
C3 C4 F1 118.7(3)
C3 C4 C5 122.9(3)
F1 C4 C5 118.4(3)
C22 C17 C16 112.6(3)
C22 C17 C18 109.5(3)
C16 C17 C18 109.6(2)
C22 C17 H14 108.3
C16 C17 H14 108.3
C18 C17 H14 108.3
C27 C28 C23 113.6(2)
C27 C28 H33 108.8
C23 C28 H33 108.8
C27 C28 H34 108.8
C23 C28 H34 108.8
H33 C28 H34 107.7
C17 C18 C13 113.0(2)
C17 C18 H15 109.0
C13 C18 H15 109.0
C17 C18 H16 109.0
C13 C18 H16 109.0
H15 C18 H16 107.8
C37 C36 C35 120.1(3)
C37 C36 H47 120.0
C35 C36 H47 120.0
C25 C26 C27 111.2(2)
C25 C26 H30 109.4
C27 C26 H30 109.4
C25 C26 H31 109.4
C27 C26 H31 109.4
H30 C26 H31 108.0
C4 C5 C6 118.0(3)
C4 C5 H3 121.0
C6 C5 H3 121.0
C28 C23 C24 109.6(2)
C28 C23 P1 109.93(19)
C24 C23 P1 113.6(2)
C28 C23 H60 107.9
C24 C23 H60 107.9
P1 C23 H60 107.9
C4 C3 C2 117.8(3)
C4 C3 H2 121.1
C2 C3 H2 121.1
C19 C14 C15 113.1(3)
C19 C14 C13 116.6(2)
C15 C14 C13 108.6(2)
C19 C14 H9 105.9
C15 C14 H9 105.9
C13 C14 H9 105.9
C46 C45 C50 117.9(3)
C46 C45 P2 120.8(2)
C50 C45 P2 120.9(2)
C38 C33 C34 119.2(3)
C38 C33 P2 125.0(2)
C34 C33 P2 115.7(2)
C33 C38 C37 120.4(3)
C33 C38 H49 119.8
C37 C38 H49 119.8
C29 C30 H36 109.5
C29 C30 H37 109.5
H36 C30 H37 109.5
C29 C30 H38 109.5
H36 C30 H38 109.5
H37 C30 H38 109.5
C26 C25 C24 114.0(3)
C26 C25 H28 108.8
C24 C25 H28 108.8
C26 C25 H29 108.8
C24 C25 H29 108.8
H28 C25 H29 107.6
C11 C10 C9 120.9(3)
C11 C10 H7 119.5
C9 C10 H7 119.5
C8 C7 C12 119.8(3)
C8 C7 P1 129.1(2)
C12 C7 P1 111.0(2)
C19 C20 H18 109.5
C19 C20 H19 109.5
H18 C20 H19 109.5
C19 C20 H20 109.5
H18 C20 H20 109.5
H19 C20 H20 109.5
C41 C40 C39 120.5(3)
C41 C40 H50 119.7
C39 C40 H50 119.7
C36 C37 C38 120.0(3)
C36 C37 H48 120.0
C38 C37 H48 120.0
C30 C29 C31 109.7(3)
C30 C29 C24 110.0(2)
C31 C29 C24 115.2(3)
C30 C29 H35 107.2
C31 C29 H35 107.2
C24 C29 H35 107.2
C44 C39 C40 118.9(3)
C44 C39 P2 121.7(2)
C40 C39 P2 119.4(2)
C17 C16 C15 112.1(2)
C17 C16 H12 109.2
C15 C16 H12 109.2
C17 C16 H13 109.2
C15 C16 H13 109.2
H12 C16 H13 107.9
C29 C31 H39 109.5
C29 C31 H40 109.5
H39 C31 H40 109.5
C29 C31 H41 109.5
H39 C31 H41 109.5
H40 C31 H41 109.5
C35 C34 C33 120.4(3)
C35 C34 H45 119.8
C33 C34 H45 119.8
C32 C27 C26 112.2(2)
C32 C27 C28 111.6(3)
C26 C27 C28 108.4(2)
C32 C27 H32 108.2
C26 C27 H32 108.2
C28 C27 H32 108.2
C27 C32 H42 109.5
C27 C32 H43 109.5
H42 C32 H43 109.5
C27 C32 H44 109.5
H42 C32 H44 109.5
H43 C32 H44 109.5
C25 C24 C23 110.0(2)
C25 C24 C29 109.5(2)
C23 C24 C29 116.2(2)
C25 C24 H27 106.9
C23 C24 H27 106.9
C29 C24 H27 106.9
C18 C13 C14 108.4(2)
C18 C13 P1 110.10(19)
C14 C13 P1 114.0(2)
C18 C13 H61 108.1
C14 C13 H61 108.1
P1 C13 H61 108.1
C9 C8 C7 120.6(3)
C9 C8 H5 119.7
C7 C8 H5 119.7
C43 C44 C39 120.2(3)
C43 C44 H54 119.9
C39 C44 H54 119.9
C42 C41 C40 120.2(3)
C42 C41 H51 119.9
C40 C41 H51 119.9
C21 C19 C14 114.5(3)
C21 C19 C20 110.1(3)
C14 C19 C20 110.2(3)
C21 C19 H17 107.2
C14 C19 H17 107.2
C20 C19 H17 107.2
C47 C46 C45 120.7(3)
C47 C46 H55 119.6
C45 C46 H55 119.6
C49 C50 C45 120.8(3)
C49 C50 H59 119.6
C45 C50 H59 119.6
C10 C11 C12 120.5(3)
C10 C11 H8 119.8
C12 C11 H8 119.8
C34 C35 C36 119.9(3)
C34 C35 H46 120.0
C36 C35 H46 120.0
C17 C22 H24 109.5
C17 C22 H25 109.5
H24 C22 H25 109.5
C17 C22 H26 109.5
H24 C22 H26 109.5
H25 C22 H26 109.5
C41 C42 C43 119.6(3)
C41 C42 H52 120.2
C43 C42 H52 120.2
C16 C15 C14 111.2(3)
C16 C15 H10 109.4
C14 C15 H10 109.4
C16 C15 H11 109.4
C14 C15 H11 109.4
H10 C15 H11 108.0
C50 C49 C48 120.5(3)
C50 C49 H58 119.7
C48 C49 H58 119.7
C8 C9 C10 119.5(3)
C8 C9 H6 120.3
C10 C9 H6 120.3
C19 C21 H21 109.5
C19 C21 H22 109.5
H21 C21 H22 109.5
C19 C21 H23 109.5
H21 C21 H23 109.5
H22 C21 H23 109.5
C42 C43 C44 120.6(3)
C42 C43 H53 119.7
C44 C43 H53 119.7
C47 C48 C49 119.2(3)
C47 C48 H57 120.4
C49 C48 H57 120.4
C48 C47 C46 120.8(3)
C48 C47 H56 119.6
C46 C47 H56 119.6

loop_
_geom_bond_atom_site_label_1
_geom_bond_atom_site_label_2
_geom_bond_distance
Ni1 O1 1.897(2)
Ni1 C1 1.911(3)
Ni1 P1 2.1849(9)
Ni1 P2 2.2236(9)
P1 C7 1.807(3)
P1 C13 1.860(3)
P1 C23 1.874(3)
P2 C33 1.816(3)
P2 C45 1.823(3)
P2 C39 1.834(3)
F1 C4 1.372(3)
O1 C12 1.315(4)
C1 C6 1.389(4)
C1 C2 1.405(4)
C12 C7 1.411(4)
C12 C11 1.415(4)
C6 C5 1.398(4)
C6 H4 0.9500
C2 C3 1.400(4)
C2 H1 0.9500
C4 C3 1.365(5)
C4 C5 1.380(5)
C17 C22 1.521(4)
C17 C16 1.525(4)
C17 C18 1.535(4)
C17 H14 1.0000
C28 C27 1.532(4)
C28 C23 1.544(4)
C28 H33 0.9900
C28 H34 0.9900
C18 C13 1.544(4)
C18 H15 0.9900
C18 H16 0.9900
C36 C37 1.385(5)
C36 C35 1.387(5)
C36 H47 0.9500
C26 C25 1.517(4)
C26 C27 1.527(4)
C26 H30 0.9900
C26 H31 0.9900
C5 H3 0.9500
C23 C24 1.551(4)
C23 H60 1.0000
C3 H2 0.9500
C14 C19 1.534(4)
C14 C15 1.542(4)
C14 C13 1.546(4)
C14 H9 1.0000
C45 C46 1.398(4)
C45 C50 1.404(4)
C33 C38 1.387(4)
C33 C34 1.398(4)
C38 C37 1.388(4)
C38 H49 0.9500
C30 C29 1.527(4)
C30 H36 0.9800
C30 H37 0.9800
C30 H38 0.9800
C25 C24 1.544(4)
C25 H28 0.9900
C25 H29 0.9900
C10 C11 1.378(5)
C10 C9 1.391(5)
C10 H7 0.9500
C7 C8 1.402(4)
C20 C19 1.539(4)
C20 H18 0.9800
C20 H19 0.9800
C20 H20 0.9800
C40 C41 1.393(4)
C40 C39 1.397(4)
C40 H50 0.9500
C37 H48 0.9500
C29 C31 1.529(5)
C29 C24 1.553(4)
C29 H35 1.0000
C39 C44 1.390(4)
C16 C15 1.531(5)
C16 H12 0.9900
C16 H13 0.9900
C31 H39 0.9800
C31 H40 0.9800
C31 H41 0.9800
C34 C35 1.383(4)
C34 H45 0.9500
C27 C32 1.517(4)
C27 H32 1.0000
C32 H42 0.9800
C32 H43 0.9800
C32 H44 0.9800
C24 H27 1.0000
C13 H61 1.0000
C8 C9 1.387(5)
C8 H5 0.9500
C44 C43 1.390(4)
C44 H54 0.9500
C41 C42 1.380(5)
C41 H51 0.9500
C19 C21 1.529(5)
C19 H17 1.0000
C46 C47 1.389(5)
C46 H55 0.9500
C50 C49 1.387(5)
C50 H59 0.9500
C11 H8 0.9500
C35 H46 0.9500
C22 H24 0.9800
C22 H25 0.9800
C22 H26 0.9800
C42 C43 1.387(5)
C42 H52 0.9500
C15 H10 0.9900
C15 H11 0.9900
C49 C48 1.388(5)
C49 H58 0.9500
C9 H6 0.9500
C21 H21 0.9800
C21 H22 0.9800
C21 H23 0.9800
C43 H53 0.9500
C48 C47 1.381(5)
C48 H57 0.9500
C47 H56 0.9500

loop_
_geom_torsion_atom_site_label_1
_geom_torsion_atom_site_label_2
_geom_torsion_atom_site_label_3
_geom_torsion_atom_site_label_4
_geom_torsion
P1 Ni1 O1 C12 -6.3(2)
P2 Ni1 O1 C12 175.7(2)
Ni1 O1 C12 C7 -1.2(4)
Ni1 O1 C12 C11 -179.9(2)
C2 C1 C6 C5 0.5(4)
Ni1 C1 C6 C5 -178.9(2)
C6 C1 C2 C3 -1.3(4)
Ni1 C1 C2 C3 178.2(2)
C22 C17 C18 C13 179.2(3)
C16 C17 C18 C13 55.2(3)
C3 C4 C5 C6 -1.2(5)
F1 C4 C5 C6 178.0(3)
C1 C6 C5 C4 0.7(5)
C27 C28 C23 C24 -57.3(3)
C27 C28 C23 P1 177.25(19)
C7 P1 C23 C28 64.6(2)
C13 P1 C23 C28 -50.7(2)
Ni1 P1 C23 C28 171.72(16)
C7 P1 C23 C24 -58.5(2)
C13 P1 C23 C24 -173.9(2)
Ni1 P1 C23 C24 48.5(2)
F1 C4 C3 C2 -178.7(3)
C5 C4 C3 C2 0.5(5)
C1 C2 C3 C4 0.8(4)
C33 P2 C45 C46 133.4(3)
C39 P2 C45 C46 26.5(3)
Ni1 P2 C45 C46 -102.5(3)
C33 P2 C45 C50 -54.2(3)
C39 P2 C45 C50 -161.1(2)
Ni1 P2 C45 C50 69.9(3)
C45 P2 C33 C38 -15.7(3)
C39 P2 C33 C38 93.2(3)
Ni1 P2 C33 C38 -142.8(2)
C45 P2 C33 C34 168.4(2)
C39 P2 C33 C34 -82.7(2)
Ni1 P2 C33 C34 41.3(2)
C34 C33 C38 C37 0.6(4)
P2 C33 C38 C37 -175.2(2)
C27 C26 C25 C24 56.1(4)
O1 C12 C7 C8 -173.0(3)
C11 C12 C7 C8 5.7(4)
O1 C12 C7 P1 10.0(4)
C11 C12 C7 P1 -171.2(2)
C13 P1 C7 C8 42.7(3)
C23 P1 C7 C8 -69.0(3)
Ni1 P1 C7 C8 171.3(3)
C13 P1 C7 C12 -140.7(2)
C23 P1 C7 C12 107.6(2)
Ni1 P1 C7 C12 -12.1(2)
C35 C36 C37 C38 -0.2(5)
C33 C38 C37 C36 -0.1(5)
C41 C40 C39 C44 -0.9(5)
C41 C40 C39 P2 -179.6(3)
C33 P2 C39 C44 -17.2(3)
C45 P2 C39 C44 93.9(3)
Ni1 P2 C39 C44 -137.3(2)
C33 P2 C39 C40 161.5(3)
C45 P2 C39 C40 -87.5(3)
Ni1 P2 C39 C40 41.3(3)
C22 C17 C16 C15 -175.4(3)
C18 C17 C16 C15 -53.2(3)
C38 C33 C34 C35 -0.7(5)
P2 C33 C34 C35 175.4(3)
C25 C26 C27 C32 -179.8(3)
C25 C26 C27 C28 -56.1(3)
C23 C28 C27 C32 -177.4(2)
C23 C28 C27 C26 58.6(3)
C26 C25 C24 C23 -53.6(3)
C26 C25 C24 C29 177.6(2)
C28 C23 C24 C25 52.1(3)
P1 C23 C24 C25 175.4(2)
C28 C23 C24 C29 177.2(2)
P1 C23 C24 C29 -59.5(3)
C30 C29 C24 C25 -82.6(3)
C31 C29 C24 C25 41.9(3)
C30 C29 C24 C23 152.0(3)
C31 C29 C24 C23 -83.4(3)
C17 C18 C13 C14 -59.0(3)
C17 C18 C13 P1 175.7(2)
C19 C14 C13 C18 -171.2(2)
C15 C14 C13 C18 59.6(3)
C19 C14 C13 P1 -48.3(3)
C15 C14 C13 P1 -177.5(2)
C7 P1 C13 C18 -156.04(19)
C23 P1 C13 C18 -45.3(2)
Ni1 P1 C13 C18 89.3(2)
C7 P1 C13 C14 82.0(2)
C23 P1 C13 C14 -167.3(2)
Ni1 P1 C13 C14 -32.7(2)
C12 C7 C8 C9 -2.5(5)
P1 C7 C8 C9 173.9(2)
C40 C39 C44 C43 0.7(5)
P2 C39 C44 C43 179.3(3)
C39 C40 C41 C42 0.9(5)
C15 C14 C19 C21 55.0(4)
C13 C14 C19 C21 -72.0(3)
C15 C14 C19 C20 -69.7(3)
C13 C14 C19 C20 163.3(3)
C50 C45 C46 C47 -0.6(5)
P2 C45 C46 C47 172.1(3)
C46 C45 C50 C49 0.0(5)
P2 C45 C50 C49 -172.6(2)
C9 C10 C11 C12 -0.9(5)
O1 C12 C11 C10 174.7(3)
C7 C12 C11 C10 -4.1(5)
C33 C34 C35 C36 0.4(5)
C37 C36 C35 C34 0.1(5)
C40 C41 C42 C43 -0.6(5)
C17 C16 C15 C14 57.2(3)
C19 C14 C15 C16 169.0(3)
C13 C14 C15 C16 -59.8(3)
C45 C50 C49 C48 0.4(5)
C7 C8 C9 C10 -2.5(5)
C11 C10 C9 C8 4.2(5)
C41 C42 C43 C44 0.3(6)
C39 C44 C43 C42 -0.4(5)
C50 C49 C48 C47 -0.3(5)
C49 C48 C47 C46 -0.2(6)
C45 C46 C47 C48 0.7(6)
